data_7228379
loop_
_publ_author_name
'Mazik, Monika'
'Schulze, Mathias M.'
'Schwarzer, Anke'

_publ_section_title
;
 Conformations of benzene-based tripodal isatin-bearing compounds in the
 crystalline state
;
_journal_name_full CrystEngComm
_journal_paper_doi 10.1039/C7CE00576H
_journal_year 2017
_chemical_formula_moiety 'C39 H33 N3 O6, C2 H3 N'
_chemical_formula_sum 'C39.83 H34.25 N3.42 O6'
_chemical_formula_weight 656.66
_chemical_name_common
;
 1,1',1''-((2,4,6-trimethylbenzene-1,3,5-triyl)
tris(methylene))tris(5-methylindoline-2,3-dione)
;
_chemical_name_systematic
;
 1,1',1''-((2,4,6-trimethylbenzene-1,3,5-triyl)
tris(methylene))tris(5-methylindoline-2,3-dione)
;
_space_group_crystal_system monoclinic
_space_group_IT_number 14
_space_group_name_Hall '-P 2ybc'
_space_group_name_H-M_alt 'P 1 21/c 1'
_symmetry_space_group_name_Hall '-P 2ybc'
_symmetry_space_group_name_H-M 'P 1 21/c 1'
_atom_sites_solution_hydrogens geom
_audit_creation_method SHELXL-2012
_audit_update_record
;
2016-09-02 deposited with the CCDC.
2017-06-02 downloaded from the CCDC.
;
_cell_angle_alpha 90
_cell_angle_beta 102.591(4)
_cell_angle_gamma 90
_cell_formula_units_Z 4
_cell_length_a 15.9390(7)
_cell_length_b 11.9019(7)
_cell_length_c 17.5127(9)
_cell_measurement_reflns_used 11231
_cell_measurement_temperature 150(2)
_cell_measurement_theta_max 27.19
_cell_measurement_theta_min 2.08
_cell_volume 3242.3(3)
_computing_cell_refinement 'STOE X-AREA'
_computing_data_collection 'STOE X-AREA'
_computing_data_reduction 'STOE X-RED'
_computing_molecular_graphics 'XP (Sheldrick, 2008)'
_computing_publication_material
;
<i>WinGX</i> (Farrugia, 2012), <i>publCIF</i> (Westrip, 2010), <i>SHELXLE</i>
 (H\"ubschle <i>et al.</i>,  2011)
;
_computing_structure_refinement 'SHELXL2014 (Sheldrick, 2015)'
_computing_structure_solution 'SHELXL-2012 (Sheldrick, 2012)'
_diffrn_ambient_temperature 150(2)
_diffrn_detector 'image plate (34 cm diameter)'
_diffrn_detector_area_resol_mean 6.67
_diffrn_detector_type STOE
_diffrn_measured_fraction_theta_full 0.998
_diffrn_measured_fraction_theta_max 0.999
_diffrn_measurement_details ' 222 frames, detector distance = 120 mm'
_diffrn_measurement_device '2-circle goniometer'
_diffrn_measurement_device_type 'STOE IPDS 2T'
_diffrn_measurement_method 'rotation method'
_diffrn_radiation_collimation '0.5 mm diameter, monocapillary'
_diffrn_radiation_monochromator 'plane graphite'
_diffrn_radiation_polarisn_norm 0
_diffrn_radiation_type 'Mo K\a'
_diffrn_radiation_wavelength 0.71073
_diffrn_reflns_av_R_equivalents 0.1589
_diffrn_reflns_av_unetI/netI 0.1087
_diffrn_reflns_Laue_measured_fraction_full 0.998
_diffrn_reflns_Laue_measured_fraction_max 0.999
_diffrn_reflns_limit_h_max 19
_diffrn_reflns_limit_h_min -19
_diffrn_reflns_limit_k_max 14
_diffrn_reflns_limit_k_min -14
_diffrn_reflns_limit_l_max 21
_diffrn_reflns_limit_l_min -20
_diffrn_reflns_number 27972
_diffrn_reflns_point_group_measured_fraction_full 0.998
_diffrn_reflns_point_group_measured_fraction_max 0.999
_diffrn_reflns_theta_full 25.242
_diffrn_reflns_theta_max 25.999
_diffrn_reflns_theta_min 2.085
_diffrn_source 'sealed X-ray tube, 12 x 0.4 mm long-fine focus'
_diffrn_source_current 40
_diffrn_source_power 2.00
_diffrn_source_voltage 50
_exptl_absorpt_coefficient_mu 0.091
_exptl_absorpt_correction_type none
_exptl_crystal_colour red
_exptl_crystal_density_diffrn 1.345
_exptl_crystal_description piece
_exptl_crystal_F_000 1380
_exptl_crystal_size_max 0.250
_exptl_crystal_size_mid 0.150
_exptl_crystal_size_min 0.080
_refine_diff_density_max 0.221
_refine_diff_density_min -0.237
_refine_diff_density_rms 0.055
_refine_ls_extinction_coef 0.0062(7)
_refine_ls_extinction_expression Fc^*^=kFc[1+0.001xFc^2^\l^3^/sin(2\q)]^-1/4^
_refine_ls_extinction_method SHELXL
_refine_ls_goodness_of_fit_ref 1.072
_refine_ls_hydrogen_treatment constr
_refine_ls_matrix_type full
_refine_ls_number_parameters 481
_refine_ls_number_reflns 6362
_refine_ls_number_restraints 38
_refine_ls_restrained_S_all 1.076
_refine_ls_R_factor_all 0.1505
_refine_ls_R_factor_gt 0.0667
_refine_ls_shift/su_max 0.000
_refine_ls_shift/su_mean 0.000
_refine_ls_structure_factor_coef Fsqd
_refine_ls_weighting_details
;
 w=1/[\s^2^(Fo^2^)+(0.0280P)^2^+2.6941P]
 where P=(Fo^2^+2Fc^2^)/3
;
_refine_ls_weighting_scheme calc
_refine_ls_wR_factor_gt 0.1118
_refine_ls_wR_factor_ref 0.1485
_reflns_Friedel_coverage 0.000
_reflns_number_gt 3396
_reflns_number_total 6362
_reflns_threshold_expression 'I > 2\s(I)'
_cod_data_source_file c7ce00576h2.cif
_cod_data_source_block Ing17_Am_ACN_masc046
_cod_database_code 7228379
_shelx_space_group_comment
;
The symmetry employed for this shelxl refinement is uniquely defined
by the following loop, which should always be used as a source of
symmetry information in preference to the above space-group names.
They are only intended as comments.
;
_shelx_estimated_absorpt_t_min 0.977
_shelx_estimated_absorpt_t_max 0.993
_shelxl_version_number 2012-9

loop_
_space_group_symop_operation_xyz
'x, y, z'
'-x, y+1/2, -z+1/2'
'-x, -y, -z'
'x, -y-1/2, z-1/2'

loop_
_atom_site_label
_atom_site_type_symbol
_atom_site_fract_x
_atom_site_fract_y
_atom_site_fract_z
_atom_site_U_iso_or_equiv
_atom_site_adp_type
_atom_site_occupancy
_atom_site_site_symmetry_order
_atom_site_calc_flag
_atom_site_refinement_flags_posn
_atom_site_refinement_flags_adp
_atom_site_refinement_flags_occupancy
_atom_site_disorder_assembly
_atom_site_disorder_group
N1 N 0.23681(15) 0.5691(2) 0.12492(16) 0.0371(7) Uani 1 1 d . . . . .
N2 N -0.13697(15) 0.4200(2) 0.22265(15) 0.0334(6) Uani 1 1 d . . . . .
N3 N 0.16277(15) 0.1509(2) 0.10837(17) 0.0353(7) Uani 1 1 d . . . . .
O1 O 0.30465(16) 0.5953(3) 0.02190(16) 0.0620(8) Uani 1 1 d . . . . .
O2A O 0.4613(5) 0.5508(9) 0.1499(5) 0.0570(13) Uani 0.522(13) 1 d . U P A 1
O2B O 0.4576(5) 0.6041(10) 0.1508(5) 0.0570(13) Uani 0.478(13) 1 d . U P A 2
O3 O -0.00021(14) 0.4558(2) 0.29692(15) 0.0533(7) Uani 1 1 d . . . . .
O4 O -0.08033(15) 0.3826(2) 0.42479(15) 0.0479(6) Uani 1 1 d . . . . .
O5 O 0.21349(15) 0.0778(2) 0.00420(15) 0.0494(7) Uani 1 1 d . . . . .
O6 O 0.37942(15) 0.0964(2) 0.11634(17) 0.0625(8) Uani 1 1 d . . . . .
C1 C 0.10325(18) 0.3835(3) 0.06773(19) 0.0315(7) Uani 1 1 d . . . . .
C2 C 0.08710(19) 0.4928(3) 0.09002(19) 0.0331(7) Uani 1 1 d . . . . .
C3 C 0.01365(19) 0.5166(3) 0.11913(19) 0.0326(7) Uani 1 1 d . . . . .
C4 C -0.04509(18) 0.4293(3) 0.12290(19) 0.0338(8) Uani 1 1 d . . . . .
C5 C -0.02691(18) 0.3188(3) 0.10446(19) 0.0325(7) Uani 1 1 d . . . . .
C6 C 0.04900(18) 0.2955(3) 0.07876(19) 0.0315(7) Uani 1 1 d . . . . .
C7 C 0.17918(19) 0.3614(3) 0.0305(2) 0.0368(8) Uani 1 1 d . . . . .
H7A H 0.1894 0.4276 0.0005 0.055 Uiso 1 1 calc R U . . .
H7B H 0.1667 0.2964 -0.0045 0.055 Uiso 1 1 calc R U . . .
H7C H 0.2304 0.3460 0.0714 0.055 Uiso 1 1 calc R U . . .
C8 C 0.14882(19) 0.5870(3) 0.0820(2) 0.0374(8) Uani 1 1 d . . . . .
H8A H 0.1490 0.5966 0.0258 0.045 Uiso 1 1 calc R U . . .
H8B H 0.1273 0.6577 0.1004 0.045 Uiso 1 1 calc R U . . .
C9 C 0.3059(2) 0.5818(3) 0.0914(2) 0.0498(10) Uani 1 1 d . . . . .
C10 C 0.3864(2) 0.5759(4) 0.1599(3) 0.0634(12) Uani 1 1 d . . . . .
C11 C 0.3540(2) 0.5714(3) 0.2306(2) 0.0476(9) Uani 1 1 d . . . . .
C12 C 0.3944(2) 0.5770(3) 0.3089(2) 0.0533(10) Uani 1 1 d . . . . .
H12 H 0.4552 0.5840 0.3236 0.064 Uiso 1 1 calc R U . . .
C13 C 0.3464(2) 0.5725(3) 0.3658(2) 0.0516(10) Uani 1 1 d . . . . .
C14 C 0.2582(2) 0.5572(3) 0.3416(2) 0.0460(9) Uani 1 1 d . . . . .
H14 H 0.2254 0.5487 0.3805 0.055 Uiso 1 1 calc R U . . .
C15 C 0.2155(2) 0.5538(3) 0.2636(2) 0.0405(8) Uani 1 1 d . . . . .
H15 H 0.1550 0.5444 0.2490 0.049 Uiso 1 1 calc R U . . .
C16 C 0.2646(2) 0.5644(3) 0.2079(2) 0.0377(8) Uani 1 1 d . . . . .
C17 C -0.0019(2) 0.6339(3) 0.1470(2) 0.0439(9) Uani 1 1 d . . . . .
H17A H -0.0463 0.6311 0.1778 0.066 Uiso 1 1 calc R U . . .
H17B H -0.0208 0.6832 0.1017 0.066 Uiso 1 1 calc R U . . .
H17C H 0.0516 0.6633 0.1796 0.066 Uiso 1 1 calc R U . . .
C18 C -0.13081(19) 0.4553(3) 0.1441(2) 0.0378(8) Uani 1 1 d . . . . .
H18A H -0.1410 0.5373 0.1393 0.045 Uiso 1 1 calc R U . . .
H18B H -0.1771 0.4179 0.1056 0.045 Uiso 1 1 calc R U . . .
C19 C -0.0748(2) 0.4272(3) 0.2901(2) 0.0389(8) Uani 1 1 d . . . . .
C20 C -0.1188(2) 0.3929(3) 0.3574(2) 0.0369(8) Uani 1 1 d . . . . .
C21 C -0.20871(19) 0.3787(3) 0.3211(2) 0.0362(8) Uani 1 1 d . . . . .
C22 C -0.2804(2) 0.3585(3) 0.3529(2) 0.0474(9) Uani 1 1 d . . . . .
H22 H -0.2737 0.3466 0.4075 0.057 Uiso 1 1 calc R U . . .
C23 C -0.3614(2) 0.3560(4) 0.3040(3) 0.0562(11) Uani 1 1 d . . . . .
C24 C -0.3676(2) 0.3715(3) 0.2240(3) 0.0554(11) Uani 1 1 d . . . . .
H24 H -0.4230 0.3682 0.1903 0.066 Uiso 1 1 calc R U . . .
C25 C -0.2971(2) 0.3914(3) 0.1906(2) 0.0447(9) Uani 1 1 d . . . . .
H25 H -0.3035 0.4013 0.1358 0.054 Uiso 1 1 calc R U . . .
C26 C -0.21786(19) 0.3961(3) 0.2410(2) 0.0343(8) Uani 1 1 d . . . . .
C27 C -0.0880(2) 0.2234(3) 0.1125(2) 0.0400(8) Uani 1 1 d . . . . .
H27A H -0.1407 0.2544 0.1242 0.060 Uiso 1 1 calc R U . . .
H27B H -0.0603 0.1734 0.1550 0.060 Uiso 1 1 calc R U . . .
H27C H -0.1021 0.1810 0.0634 0.060 Uiso 1 1 calc R U . . .
C28 C 0.07437(19) 0.1748(3) 0.0667(2) 0.0379(8) Uani 1 1 d . . . . .
H28A H 0.0345 0.1233 0.0856 0.046 Uiso 1 1 calc R U . . .
H28B H 0.0689 0.1608 0.0101 0.046 Uiso 1 1 calc R U . . .
C29 C 0.2244(2) 0.1098(3) 0.0713(2) 0.0395(8) Uani 1 1 d . . . . .
C30 C 0.3106(2) 0.1182(3) 0.1321(2) 0.0428(9) Uani 1 1 d . . . . .
C31 C 0.28937(19) 0.1623(3) 0.2030(2) 0.0368(8) Uani 1 1 d . . . . .
C32 C 0.3391(2) 0.1852(3) 0.2762(2) 0.0447(9) Uani 1 1 d . . . . .
H32 H 0.3989 0.1687 0.2873 0.054 Uiso 1 1 calc R U . . .
C33 C 0.3022(2) 0.2323(3) 0.3336(2) 0.0464(9) Uani 1 1 d . . . . .
C34 C 0.2146(2) 0.2558(3) 0.3145(2) 0.0421(8) Uani 1 1 d . . . . .
H34 H 0.1891 0.2901 0.3530 0.051 Uiso 1 1 calc R U . . .
C35 C 0.1626(2) 0.2314(3) 0.2417(2) 0.0378(8) Uani 1 1 d . . . . .
H35 H 0.1027 0.2472 0.2307 0.045 Uiso 1 1 calc R U . . .
C36 C 0.20073(19) 0.1834(3) 0.1859(2) 0.0332(7) Uani 1 1 d . . . . .
C37 C 0.3883(3) 0.5861(4) 0.4513(2) 0.0682(12) Uani 1 1 d . . . . .
H37A H 0.3689 0.5259 0.4815 0.102 Uiso 1 1 calc R U . . .
H37B H 0.3723 0.6591 0.4698 0.102 Uiso 1 1 calc R U . . .
H37C H 0.4509 0.5822 0.4580 0.102 Uiso 1 1 calc R U . . .
C38 C -0.4422(3) 0.3439(5) 0.3356(3) 0.0816(16) Uani 1 1 d . . . . .
H38A H -0.4887 0.3141 0.2945 0.122 Uiso 1 1 calc R U . . .
H38B H -0.4589 0.4176 0.3524 0.122 Uiso 1 1 calc R U . . .
H38C H -0.4313 0.2923 0.3802 0.122 Uiso 1 1 calc R U . . .
C39 C 0.3547(3) 0.2578(4) 0.4143(2) 0.0685(13) Uani 1 1 d . . . . .
H39A H 0.3319 0.3252 0.4347 0.103 Uiso 1 1 calc R U . . .
H39B H 0.4147 0.2708 0.4115 0.103 Uiso 1 1 calc R U . . .
H39C H 0.3517 0.1941 0.4490 0.103 Uiso 1 1 calc R U . . .
N4B N 0.4079(6) 0.1559(8) 0.6085(6) 0.075(3) Uani 0.299(9) 1 d D . P B 3
C40B C 0.4484(10) 0.1174(14) 0.5678(9) 0.061(4) Uani 0.299(9) 1 d D U P B 3
C41B C 0.4848(10) 0.0450(13) 0.5129(8) 0.061(4) Uani 0.299(9) 1 d D U P B 3
H41A H 0.4386 0.0004 0.4807 0.092 Uiso 0.299(9) 1 calc R U P B 3
H41B H 0.5283 -0.0053 0.5431 0.092 Uiso 0.299(9) 1 calc R U P B 3
H41C H 0.5112 0.0927 0.4791 0.092 Uiso 0.299(9) 1 calc R U P B 3
N4A N 0.4079(6) 0.1559(8) 0.6085(6) 0.075(3) Uani 0.116(9) 1 d D . P C 4
C40A C 0.433(3) 0.093(3) 0.5684(19) 0.061(4) Uani 0.116(9) 1 d D U P C 4
C41A C 0.5244(17) 0.090(3) 0.5321(17) 0.061(4) Uani 0.116(9) 1 d D U P C 4
H41D H 0.5732 0.0668 0.5734 0.092 Uiso 0.116(9) 1 calc R U P C 4
H41E H 0.5354 0.1653 0.5135 0.092 Uiso 0.116(9) 1 calc R U P C 4
H41F H 0.5170 0.0368 0.4885 0.092 Uiso 0.116(9) 1 calc R U P C 4

loop_
_atom_site_aniso_label
_atom_site_aniso_U_11
_atom_site_aniso_U_22
_atom_site_aniso_U_33
_atom_site_aniso_U_23
_atom_site_aniso_U_13
_atom_site_aniso_U_12
N1 0.0271(13) 0.0449(17) 0.0388(17) 0.0005(14) 0.0060(12) -0.0046(12)
N2 0.0269(13) 0.0388(16) 0.0341(16) -0.0002(13) 0.0057(12) -0.0007(11)
N3 0.0272(13) 0.0353(15) 0.0422(17) -0.0008(13) 0.0050(12) 0.0028(11)
O1 0.0464(15) 0.093(2) 0.0495(18) 0.0038(16) 0.0162(13) -0.0172(14)
O2A 0.0377(14) 0.067(3) 0.0680(18) 0.000(3) 0.0156(13) -0.006(3)
O2B 0.0377(14) 0.067(3) 0.0680(18) 0.000(3) 0.0156(13) -0.006(3)
O3 0.0285(12) 0.083(2) 0.0470(16) 0.0050(15) 0.0058(11) -0.0066(12)
O4 0.0481(14) 0.0522(16) 0.0434(16) 0.0040(13) 0.0100(12) 0.0053(12)
O5 0.0457(14) 0.0564(17) 0.0470(16) -0.0069(13) 0.0119(12) 0.0098(12)
O6 0.0359(14) 0.084(2) 0.0686(19) -0.0048(16) 0.0128(13) 0.0117(13)
C1 0.0220(14) 0.0363(18) 0.0349(19) 0.0053(15) 0.0033(13) 0.0015(13)
C2 0.0270(15) 0.0374(19) 0.0342(18) 0.0050(15) 0.0049(13) 0.0005(13)
C3 0.0288(16) 0.0322(17) 0.0351(19) 0.0025(15) 0.0033(14) 0.0034(13)
C4 0.0256(15) 0.0410(19) 0.0333(19) 0.0048(15) 0.0032(14) 0.0035(14)
C5 0.0252(15) 0.0389(19) 0.0311(18) 0.0008(15) 0.0011(13) -0.0024(13)
C6 0.0253(15) 0.0345(18) 0.0338(19) 0.0001(14) 0.0041(14) 0.0025(13)
C7 0.0306(16) 0.0383(19) 0.044(2) 0.0033(16) 0.0126(15) 0.0018(14)
C8 0.0321(17) 0.0384(19) 0.041(2) 0.0031(16) 0.0064(15) -0.0012(14)
C9 0.0353(19) 0.068(3) 0.047(2) 0.004(2) 0.0106(17) -0.0107(18)
C10 0.0306(19) 0.101(4) 0.058(3) 0.007(3) 0.0068(18) -0.015(2)
C11 0.0315(18) 0.059(2) 0.049(2) 0.004(2) 0.0032(17) -0.0094(16)
C12 0.0391(19) 0.062(3) 0.053(3) 0.002(2) -0.0018(18) -0.0057(18)
C13 0.049(2) 0.048(2) 0.052(2) 0.0072(19) -0.0022(19) 0.0024(18)
C14 0.045(2) 0.049(2) 0.043(2) 0.0071(18) 0.0061(17) 0.0045(17)
C15 0.0334(17) 0.041(2) 0.045(2) 0.0044(17) 0.0056(16) 0.0043(15)
C16 0.0368(18) 0.0344(18) 0.041(2) -0.0006(16) 0.0061(16) -0.0009(14)
C17 0.0384(18) 0.043(2) 0.051(2) -0.0015(18) 0.0120(17) 0.0044(16)
C18 0.0280(16) 0.049(2) 0.037(2) 0.0034(17) 0.0079(14) 0.0055(14)
C19 0.0338(18) 0.042(2) 0.040(2) -0.0032(17) 0.0079(15) 0.0009(15)
C20 0.0368(18) 0.0350(19) 0.038(2) 0.0012(16) 0.0074(16) 0.0041(14)
C21 0.0336(17) 0.0321(18) 0.045(2) -0.0021(16) 0.0119(15) -0.0015(14)
C22 0.044(2) 0.048(2) 0.056(2) -0.0059(19) 0.0215(18) -0.0076(17)
C23 0.037(2) 0.066(3) 0.070(3) -0.009(2) 0.022(2) -0.0115(18)
C24 0.0293(18) 0.066(3) 0.069(3) -0.013(2) 0.0075(18) -0.0119(17)
C25 0.0340(18) 0.050(2) 0.049(2) -0.0051(18) 0.0069(17) -0.0039(16)
C26 0.0248(15) 0.0311(17) 0.048(2) -0.0048(16) 0.0097(15) -0.0015(13)
C27 0.0319(17) 0.043(2) 0.045(2) -0.0012(17) 0.0084(15) -0.0052(15)
C28 0.0272(16) 0.0384(19) 0.045(2) -0.0007(17) 0.0015(15) 0.0012(14)
C29 0.0381(18) 0.0347(19) 0.046(2) -0.0004(17) 0.0103(17) 0.0047(15)
C30 0.0314(17) 0.045(2) 0.052(2) 0.0034(18) 0.0100(16) 0.0061(15)
C31 0.0300(16) 0.0389(19) 0.040(2) 0.0028(16) 0.0049(15) 0.0018(14)
C32 0.0315(17) 0.051(2) 0.050(2) 0.0016(19) 0.0060(17) -0.0018(16)
C33 0.0385(19) 0.055(2) 0.044(2) 0.0028(19) 0.0043(16) -0.0101(17)
C34 0.0409(19) 0.047(2) 0.039(2) -0.0010(17) 0.0105(16) -0.0043(16)
C35 0.0308(16) 0.0390(19) 0.044(2) 0.0068(17) 0.0089(15) -0.0021(14)
C36 0.0318(16) 0.0304(17) 0.037(2) 0.0043(15) 0.0068(15) -0.0033(13)
C37 0.065(3) 0.082(3) 0.048(3) 0.003(2) -0.008(2) 0.000(2)
C38 0.045(2) 0.109(4) 0.100(4) -0.017(3) 0.035(3) -0.021(2)
C39 0.051(2) 0.096(4) 0.053(3) -0.009(3) 0.000(2) -0.003(2)
N4B 0.070(6) 0.088(7) 0.063(6) 0.007(5) 0.006(5) 0.020(5)
C40B 0.061(4) 0.062(4) 0.062(4) 0.0015(14) 0.0137(16) 0.0002(14)
C41B 0.060(5) 0.063(5) 0.061(5) 0.004(3) 0.016(3) -0.001(3)
N4A 0.070(6) 0.088(7) 0.063(6) 0.007(5) 0.006(5) 0.020(5)
C40A 0.061(4) 0.062(4) 0.062(4) 0.0015(14) 0.0137(16) 0.0002(14)
C41A 0.060(5) 0.063(5) 0.061(5) 0.004(3) 0.016(3) -0.001(3)

loop_
_atom_type_symbol
_atom_type_description
_atom_type_scat_dispersion_real
_atom_type_scat_dispersion_imag
_atom_type_scat_source
C C 0.0033 0.0016 'International Tables Vol C Tables 4.2.6.8 and 6.1.1.4'
H H 0.0000 0.0000 'International Tables Vol C Tables 4.2.6.8 and 6.1.1.4'
N N 0.0061 0.0033 'International Tables Vol C Tables 4.2.6.8 and 6.1.1.4'
O O 0.0106 0.0060 'International Tables Vol C Tables 4.2.6.8 and 6.1.1.4'

loop_
_geom_angle_atom_site_label_1
_geom_angle_atom_site_label_2
_geom_angle_atom_site_label_3
_geom_angle
C9 N1 C16 110.0(3)
C9 N1 C8 122.6(3)
C16 N1 C8 125.7(3)
C19 N2 C26 109.8(3)
C19 N2 C18 127.5(3)
C26 N2 C18 121.3(3)
C29 N3 C36 110.5(3)
C29 N3 C28 122.7(3)
C36 N3 C28 126.0(3)
C2 C1 C6 120.1(3)
C2 C1 C7 119.6(3)
C6 C1 C7 120.3(3)
C1 C2 C3 120.5(3)
C1 C2 C8 119.9(3)
C3 C2 C8 119.5(3)
C2 C3 C4 118.9(3)
C2 C3 C17 120.7(3)
C4 C3 C17 120.5(3)
C5 C4 C3 120.6(3)
C5 C4 C18 119.3(3)
C3 C4 C18 120.1(3)
C4 C5 C6 119.7(3)
C4 C5 C27 120.7(3)
C6 C5 C27 119.6(3)
C1 C6 C5 119.8(3)
C1 C6 C28 119.9(3)
C5 C6 C28 120.3(3)
C1 C7 H7A 109.5
C1 C7 H7B 109.5
H7A C7 H7B 109.5
C1 C7 H7C 109.5
H7A C7 H7C 109.5
H7B C7 H7C 109.5
N1 C8 C2 114.5(3)
N1 C8 H8A 108.6
C2 C8 H8A 108.6
N1 C8 H8B 108.6
C2 C8 H8B 108.6
H8A C8 H8B 107.6
O1 C9 N1 127.0(3)
O1 C9 C10 127.2(3)
N1 C9 C10 105.7(3)
O2B C10 C11 129.5(6)
O2A C10 C11 128.9(5)
O2B C10 C9 121.3(6)
O2A C10 C9 122.9(5)
C11 C10 C9 105.9(3)
C12 C11 C16 120.8(4)
C12 C11 C10 132.2(3)
C16 C11 C10 107.0(3)
C11 C12 C13 120.0(3)
C11 C12 H12 120.0
C13 C12 H12 120.0
C12 C13 C14 117.9(4)
C12 C13 C37 121.0(3)
C14 C13 C37 121.1(4)
C15 C14 C13 123.4(4)
C15 C14 H14 118.3
C13 C14 H14 118.3
C16 C15 C14 117.4(3)
C16 C15 H15 121.3
C14 C15 H15 121.3
C15 C16 C11 120.3(3)
C15 C16 N1 128.7(3)
C11 C16 N1 111.0(3)
C3 C17 H17A 109.5
C3 C17 H17B 109.5
H17A C17 H17B 109.5
C3 C17 H17C 109.5
H17A C17 H17C 109.5
H17B C17 H17C 109.5
N2 C18 C4 114.7(3)
N2 C18 H18A 108.6
C4 C18 H18A 108.6
N2 C18 H18B 108.6
C4 C18 H18B 108.6
H18A C18 H18B 107.6
O3 C19 N2 127.6(3)
O3 C19 C20 126.3(3)
N2 C19 C20 106.0(3)
O4 C20 C21 131.2(3)
O4 C20 C19 123.4(3)
C21 C20 C19 105.5(3)
C26 C21 C22 120.7(3)
C26 C21 C20 107.5(3)
C22 C21 C20 131.7(3)
C23 C22 C21 119.4(4)
C23 C22 H22 120.3
C21 C22 H22 120.3
C22 C23 C24 118.0(3)
C22 C23 C38 121.9(4)
C24 C23 C38 120.0(4)
C25 C24 C23 123.8(3)
C25 C24 H24 118.1
C23 C24 H24 118.1
C26 C25 C24 116.7(4)
C26 C25 H25 121.7
C24 C25 H25 121.7
C25 C26 C21 121.3(3)
C25 C26 N2 127.9(3)
C21 C26 N2 110.8(3)
C5 C27 H27A 109.5
C5 C27 H27B 109.5
H27A C27 H27B 109.5
C5 C27 H27C 109.5
H27A C27 H27C 109.5
H27B C27 H27C 109.5
N3 C28 C6 111.8(3)
N3 C28 H28A 109.3
C6 C28 H28A 109.3
N3 C28 H28B 109.3
C6 C28 H28B 109.3
H28A C28 H28B 107.9
O5 C29 N3 127.0(3)
O5 C29 C30 127.3(3)
N3 C29 C30 105.6(3)
O6 C30 C31 131.4(3)
O6 C30 C29 122.6(3)
C31 C30 C29 105.9(3)
C32 C31 C36 120.7(3)
C32 C31 C30 132.1(3)
C36 C31 C30 107.1(3)
C31 C32 C33 120.3(3)
C31 C32 H32 119.9
C33 C32 H32 119.9
C32 C33 C34 118.0(3)
C32 C33 C39 121.6(3)
C34 C33 C39 120.4(4)
C35 C34 C33 122.9(3)
C35 C34 H34 118.6
C33 C34 H34 118.6
C36 C35 C34 118.0(3)
C36 C35 H35 121.0
C34 C35 H35 121.0
C35 C36 C31 120.1(3)
C35 C36 N3 129.0(3)
C31 C36 N3 110.8(3)
C13 C37 H37A 109.5
C13 C37 H37B 109.5
H37A C37 H37B 109.5
C13 C37 H37C 109.5
H37A C37 H37C 109.5
H37B C37 H37C 109.5
C23 C38 H38A 109.5
C23 C38 H38B 109.5
H38A C38 H38B 109.5
C23 C38 H38C 109.5
H38A C38 H38C 109.5
H38B C38 H38C 109.5
C33 C39 H39A 109.5
C33 C39 H39B 109.5
H39A C39 H39B 109.5
C33 C39 H39C 109.5
H39A C39 H39C 109.5
H39B C39 H39C 109.5
N4B C40B C41B 166.0(19)
C40B C41B H41A 109.5
C40B C41B H41B 109.5
H41A C41B H41B 109.5
C40B C41B H41C 109.5
H41A C41B H41C 109.5
H41B C41B H41C 109.5
C40A C41A H41D 109.5
C40A C41A H41E 109.5
H41D C41A H41E 109.5
C40A C41A H41F 109.5
H41D C41A H41F 109.5
H41E C41A H41F 109.5

loop_
_geom_bond_atom_site_label_1
_geom_bond_atom_site_label_2
_geom_bond_distance
N1 C9 1.365(4)
N1 C16 1.426(4)
N1 C8 1.455(4)
N2 C19 1.369(4)
N2 C26 1.423(4)
N2 C18 1.462(4)
N3 C29 1.380(4)
N3 C36 1.415(4)
N3 C28 1.466(4)
O1 C9 1.224(4)
O2A C10 1.279(9)
O2B C10 1.226(9)
O3 C19 1.217(4)
O4 C20 1.212(4)
O5 C29 1.211(4)
O6 C30 1.216(4)
C1 C2 1.398(4)
C1 C6 1.398(4)
C1 C7 1.518(4)
C2 C3 1.404(4)
C2 C8 1.519(4)
C3 C4 1.410(4)
C3 C17 1.518(5)
C4 C5 1.399(4)
C4 C18 1.523(4)
C5 C6 1.407(4)
C5 C27 1.522(4)
C6 C28 1.519(4)
C7 H7A 0.9800
C7 H7B 0.9800
C7 H7C 0.9800
C8 H8A 0.9900
C8 H8B 0.9900
C9 C10 1.555(5)
C10 C11 1.444(5)
C11 C12 1.384(5)
C11 C16 1.396(4)
C12 C13 1.384(5)
C12 H12 0.9500
C13 C14 1.389(5)
C13 C37 1.509(6)
C14 C15 1.388(5)
C14 H14 0.9500
C15 C16 1.382(5)
C15 H15 0.9500
C17 H17A 0.9800
C17 H17B 0.9800
C17 H17C 0.9800
C18 H18A 0.9900
C18 H18B 0.9900
C19 C20 1.552(5)
C20 C21 1.445(4)
C21 C26 1.395(5)
C21 C22 1.396(4)
C22 C23 1.385(5)
C22 H22 0.9500
C23 C24 1.395(6)
C23 C38 1.516(5)
C24 C25 1.395(5)
C24 H24 0.9500
C25 C26 1.375(4)
C25 H25 0.9500
C27 H27A 0.9800
C27 H27B 0.9800
C27 H27C 0.9800
C28 H28A 0.9900
C28 H28B 0.9900
C29 C30 1.548(5)
C30 C31 1.453(5)
C31 C32 1.380(5)
C31 C36 1.402(4)
C32 C33 1.388(5)
C32 H32 0.9500
C33 C34 1.393(5)
C33 C39 1.508(5)
C34 C35 1.391(5)
C34 H34 0.9500
C35 C36 1.382(5)
C35 H35 0.9500
C37 H37A 0.9800
C37 H37B 0.9800
C37 H37C 0.9800
C38 H38A 0.9800
C38 H38B 0.9800
C38 H38C 0.9800
C39 H39A 0.9800
C39 H39B 0.9800
C39 H39C 0.9800
N4B C40B 1.156(13)
C40B C41B 1.498(16)
C41B H41A 0.9800
C41B H41B 0.9800
C41B H41C 0.9800
C40A C41A 1.71(4)
C41A H41D 0.9800
C41A H41E 0.9800
C41A H41F 0.9800

loop_
_geom_hbond_atom_site_label_D
_geom_hbond_atom_site_label_H
_geom_hbond_atom_site_label_A
_geom_hbond_distance_DH
_geom_hbond_distance_HA
_geom_hbond_distance_DA
_geom_hbond_angle_DHA
_geom_hbond_site_symmetry_A
C7 H7A O1 0.98 2.68 3.450(4) 135.4 .
C7 H7B O5 0.98 2.70 3.466(4) 135.1 .
C7 H7C N4A 0.98 2.76 3.610(10) 145.3 4_565
C8 H8A O1 0.99 2.50 2.902(4) 104.1 .
C12 H12 O6 0.95 2.62 3.564(4) 172.1 2_655
C14 H14 O5 0.95 2.68 3.476(5) 141.8 4_566
C18 H18B O1 0.99 2.68 3.603(4) 155.8 3_565
C24 H24 N4A 0.95 2.78 3.721(9) 172.1 4_465
C24 H24 N4B 0.95 2.78 3.721(9) 172.1 4_465
C27 H27C O4 0.98 2.64 3.548(4) 154.7 4_565
C28 H28B O4 0.99 2.57 3.171(4) 118.9 4_565
C28 H28B O5 0.99 2.53 2.917(4) 103.0 .
C32 H32 O2A 0.95 2.66 3.544(9) 155.0 2_645
C32 H32 O2B 0.95 2.43 3.356(9) 163.8 2_645
C38 H38C O2B 0.98 2.32 2.879(13) 115.2 2_545
C38 H38B O6 0.98 2.48 3.220(6) 132.5 2
C39 H39C N4A 0.98 2.78 3.537(10) 134.6 .
C39 H39C N4B 0.98 2.78 3.537(10) 134.6 .
C39 H39A O5 0.98 2.72 3.594(5) 149.5 4_566
C41A H41D O1 0.98 2.85 3.073(19) 93.8 2_645

loop_
_geom_torsion_atom_site_label_1
_geom_torsion_atom_site_label_2
_geom_torsion_atom_site_label_3
_geom_torsion_atom_site_label_4
_geom_torsion
C6 C1 C2 C3 -3.9(5)
C7 C1 C2 C3 175.2(3)
C6 C1 C2 C8 176.7(3)
C7 C1 C2 C8 -4.1(5)
C1 C2 C3 C4 -2.2(5)
C8 C2 C3 C4 177.1(3)
C1 C2 C3 C17 177.0(3)
C8 C2 C3 C17 -3.6(5)
C2 C3 C4 C5 5.5(5)
C17 C3 C4 C5 -173.7(3)
C2 C3 C4 C18 -172.1(3)
C17 C3 C4 C18 8.7(5)
C3 C4 C5 C6 -2.7(5)
C18 C4 C5 C6 174.9(3)
C3 C4 C5 C27 176.8(3)
C18 C4 C5 C27 -5.6(5)
C2 C1 C6 C5 6.8(5)
C7 C1 C6 C5 -172.3(3)
C2 C1 C6 C28 -170.2(3)
C7 C1 C6 C28 10.6(5)
C4 C5 C6 C1 -3.5(5)
C27 C5 C6 C1 177.0(3)
C4 C5 C6 C28 173.5(3)
C27 C5 C6 C28 -6.0(5)
C9 N1 C8 C2 130.5(4)
C16 N1 C8 C2 -65.8(4)
C1 C2 C8 N1 -58.4(4)
C3 C2 C8 N1 122.3(3)
C16 N1 C9 O1 -175.4(4)
C8 N1 C9 O1 -9.6(6)
C16 N1 C9 C10 4.4(4)
C8 N1 C9 C10 170.3(3)
O1 C9 C10 O2B 12.8(10)
N1 C9 C10 O2B -167.0(7)
O1 C9 C10 O2A -22.0(9)
N1 C9 C10 O2A 158.2(7)
O1 C9 C10 C11 173.9(4)
N1 C9 C10 C11 -5.9(5)
O2B C10 C11 C12 -13.3(11)
O2A C10 C11 C12 24.9(10)
C9 C10 C11 C12 -172.3(4)
O2B C10 C11 C16 164.1(8)
O2A C10 C11 C16 -157.7(7)
C9 C10 C11 C16 5.0(5)
C16 C11 C12 C13 1.8(6)
C10 C11 C12 C13 178.8(4)
C11 C12 C13 C14 2.8(6)
C11 C12 C13 C37 -175.9(4)
C12 C13 C14 C15 -4.4(6)
C37 C13 C14 C15 174.4(4)
C13 C14 C15 C16 1.1(5)
C14 C15 C16 C11 3.7(5)
C14 C15 C16 N1 -176.6(3)
C12 C11 C16 C15 -5.2(6)
C10 C11 C16 C15 177.1(3)
C12 C11 C16 N1 175.1(3)
C10 C11 C16 N1 -2.6(4)
C9 N1 C16 C15 179.0(4)
C8 N1 C16 C15 13.6(5)
C9 N1 C16 C11 -1.3(4)
C8 N1 C16 C11 -166.7(3)
C19 N2 C18 C4 40.0(5)
C26 N2 C18 C4 -154.6(3)
C5 C4 C18 N2 75.6(4)
C3 C4 C18 N2 -106.8(3)
C26 N2 C19 O3 -173.2(3)
C18 N2 C19 O3 -6.4(6)
C26 N2 C19 C20 6.0(3)
C18 N2 C19 C20 172.7(3)
O3 C19 C20 O4 -6.1(6)
N2 C19 C20 O4 174.7(3)
O3 C19 C20 C21 173.7(3)
N2 C19 C20 C21 -5.4(3)
O4 C20 C21 C26 -177.4(4)
C19 C20 C21 C26 2.8(3)
O4 C20 C21 C22 6.6(6)
C19 C20 C21 C22 -173.3(4)
C26 C21 C22 C23 -0.1(5)
C20 C21 C22 C23 175.5(4)
C21 C22 C23 C24 1.4(6)
C21 C22 C23 C38 -175.0(4)
C22 C23 C24 C25 -1.3(6)
C38 C23 C24 C25 175.1(4)
C23 C24 C25 C26 -0.3(6)
C24 C25 C26 C21 1.6(5)
C24 C25 C26 N2 -177.0(3)
C22 C21 C26 C25 -1.5(5)
C20 C21 C26 C25 -178.1(3)
C22 C21 C26 N2 177.3(3)
C20 C21 C26 N2 0.8(4)
C19 N2 C26 C25 174.2(3)
C18 N2 C26 C25 6.5(5)
C19 N2 C26 C21 -4.5(4)
C18 N2 C26 C21 -172.2(3)
C29 N3 C28 C6 -124.1(3)
C36 N3 C28 C6 44.2(4)
C1 C6 C28 N3 49.2(4)
C5 C6 C28 N3 -127.9(3)
C36 N3 C29 O5 -177.9(3)
C28 N3 C29 O5 -8.0(5)
C36 N3 C29 C30 -0.4(4)
C28 N3 C29 C30 169.6(3)
O5 C29 C30 O6 3.1(6)
N3 C29 C30 O6 -174.5(3)
O5 C29 C30 C31 179.3(4)
N3 C29 C30 C31 1.8(4)
O6 C30 C31 C32 -5.8(7)
C29 C30 C31 C32 178.4(4)
O6 C30 C31 C36 173.3(4)
C29 C30 C31 C36 -2.5(4)
C36 C31 C32 C33 -1.7(5)
C30 C31 C32 C33 177.3(4)
C31 C32 C33 C34 -0.4(5)
C31 C32 C33 C39 179.7(4)
C32 C33 C34 C35 1.9(5)
C39 C33 C34 C35 -178.3(4)
C33 C34 C35 C36 -1.2(5)
C34 C35 C36 C31 -1.0(5)
C34 C35 C36 N3 -180.0(3)
C32 C31 C36 C35 2.4(5)
C30 C31 C36 C35 -176.8(3)
C32 C31 C36 N3 -178.4(3)
C30 C31 C36 N3 2.4(4)
C29 N3 C36 C35 177.9(3)
C28 N3 C36 C35 8.4(5)
C29 N3 C36 C31 -1.2(4)
C28 N3 C36 C31 -170.8(3)
